data_7700076
loop_
_publ_author_name
'Shi, Xianghui'
'Cheng, Jianhua'

_publ_section_title
;
 Reversible addition and hydrogenation of 1,1-diphenylethylene with a
 barium complex.
;
_journal_issue 24
_journal_name_full 'Dalton transactions (Cambridge, England : 2003)'
_journal_page_first 8565
_journal_page_last 8568
_journal_paper_doi 10.1039/c9dt01874c
_journal_volume 48
_journal_year 2019
_chemical_formula_sum 'C62 H83 B Ba N6'
_chemical_formula_weight 1060.49
_chemical_name_common '[TpBa(CH3Ph2)]'
_chemical_properties_physical Air-sensitive,Moisture-sensitive
_space_group_crystal_system triclinic
_space_group_IT_number 2
_space_group_name_Hall '-P 1'
_space_group_name_H-M_alt 'P -1'
_symmetry_space_group_name_Hall '-P 1'
_symmetry_space_group_name_H-M 'P -1'
_atom_sites_solution_hydrogens mixed
_audit_creation_method SHELXL-2018/3
_audit_update_record
;
2018-08-21 deposited with the CCDC.    2019-05-24 downloaded from the CCDC.
;
_cell_angle_alpha 90.219(2)
_cell_angle_beta 101.569(2)
_cell_angle_gamma 104.232(3)
_cell_formula_units_Z 2
_cell_length_a 12.3228(19)
_cell_length_b 15.352(3)
_cell_length_c 17.272(3)
_cell_measurement_reflns_used 3914
_cell_measurement_temperature 193(2)
_cell_measurement_theta_max 23.13
_cell_measurement_theta_min 2.32
_cell_volume 3098.0(9)
_computing_structure_refinement 'SHELXL-2018/3 (Sheldrick, 2018)'
_diffrn_ambient_temperature 193(2)
_diffrn_measured_fraction_theta_full 0.970
_diffrn_measured_fraction_theta_max 0.970
_diffrn_measurement_device_type 'CCD area detector'
_diffrn_measurement_method 'phi and omega scans'
_diffrn_radiation_type MoK\a
_diffrn_radiation_wavelength 0.71073
_diffrn_reflns_av_R_equivalents 0.0436
_diffrn_reflns_av_unetI/netI 0.0949
_diffrn_reflns_Laue_measured_fraction_full 0.970
_diffrn_reflns_Laue_measured_fraction_max 0.970
_diffrn_reflns_limit_h_max 14
_diffrn_reflns_limit_h_min -14
_diffrn_reflns_limit_k_max 10
_diffrn_reflns_limit_k_min -18
_diffrn_reflns_limit_l_max 19
_diffrn_reflns_limit_l_min -20
_diffrn_reflns_number 15398
_diffrn_reflns_point_group_measured_fraction_full 0.970
_diffrn_reflns_point_group_measured_fraction_max 0.970
_diffrn_reflns_theta_full 25.000
_diffrn_reflns_theta_max 25.000
_diffrn_reflns_theta_min 1.774
_exptl_absorpt_coefficient_mu 0.680
_exptl_absorpt_correction_T_max 1
_exptl_absorpt_correction_T_min 0.6447
_exptl_absorpt_correction_type empirical
_exptl_crystal_colour Red
_exptl_crystal_density_diffrn 1.137
_exptl_crystal_description Block
_exptl_crystal_F_000 1116
_exptl_crystal_recrystallization_method 'Re-crystallisation from solvent: Hexane'
_exptl_crystal_size_max 0.230
_exptl_crystal_size_mid 0.170
_exptl_crystal_size_min 0.120
_platon_squeeze_details
;
One disorder hexane molecule per formual unit of [TpBa(CH3Ph2)]
was not modelled and the disordered density was taken into account
using the SQUEEZE/PLATON procedure.(Sluis, P. van der; Spek, A. L. Acta Crystallogr.
1990, A46, 194?01) as implemented in PLATON (Spek, A.L. Acta
Crystallogr. 1990, A46, C34; Spek, A.L. J. Appl. Cryst. 2003, 36, 7?3.
PLATON - a multipurpose crystallographic tool.  Utrecht University,
Utrecht, The Netherlands). 
;
_refine_diff_density_max 2.044
_refine_diff_density_min -1.048
_refine_diff_density_rms 0.124
_refine_ls_extinction_method none
_refine_ls_goodness_of_fit_ref 0.953
_refine_ls_hydrogen_treatment mixed
_refine_ls_matrix_type full
_refine_ls_number_parameters 607
_refine_ls_number_reflns 10595
_refine_ls_number_restraints 102
_refine_ls_restrained_S_all 0.956
_refine_ls_R_factor_all 0.0989
_refine_ls_R_factor_gt 0.0709
_refine_ls_shift/su_max 0.000
_refine_ls_shift/su_mean 0.000
_refine_ls_structure_factor_coef Fsqd
_refine_ls_weighting_details 'w=1/[\s^2^(Fo^2^)+(0.1205P)^2^] where P=(Fo^2^+2Fc^2^)/3'
_refine_ls_weighting_scheme calc
_refine_ls_wR_factor_gt 0.1711
_refine_ls_wR_factor_ref 0.1873
_reflns_Friedel_coverage 0.000
_reflns_number_gt 7535
_reflns_number_total 10595
_reflns_threshold_expression 'I > 2\s(I)'
_cod_data_source_file c9dt01874c2.cif
_cod_data_source_block C121
_cod_depositor_comments 'Adding full bibliography for 7700075--7700076.cif.'
_cod_original_cell_volume 3098.0(8)
_cod_database_code 7700076
_shelx_shelxl_version_number 2018/3
_shelx_space_group_comment
;
The symmetry employed for this shelxl refinement is uniquely defined
by the following loop, which should always be used as a source of
symmetry information in preference to the above space-group names.
They are only intended as comments.
;
_shelx_estimated_absorpt_t_min 0.859
_shelx_estimated_absorpt_t_max 0.923

loop_
_space_group_symop_operation_xyz
'x, y, z'
'-x, -y, -z'

loop_
_atom_site_label
_atom_site_type_symbol
_atom_site_fract_x
_atom_site_fract_y
_atom_site_fract_z
_atom_site_U_iso_or_equiv
_atom_site_adp_type
_atom_site_occupancy
_atom_site_site_symmetry_order
_atom_site_calc_flag
_atom_site_refinement_flags_posn
_atom_site_refinement_flags_adp
_atom_site_refinement_flags_occupancy
_atom_site_disorder_assembly
_atom_site_disorder_group
C1 C 0.2658(5) 0.3474(4) 0.4779(3) 0.0370(14) Uani 1 1 d . . . . .
H1 H 0.323303 0.333954 0.518103 0.044 Uiso 1 1 calc R U . . .
C2 C 0.2933(6) 0.4229(4) 0.4350(4) 0.0437(15) Uani 1 1 d . . . . .
H2 H 0.370085 0.458402 0.444959 0.052 Uiso 1 1 calc R U . . .
C3 C 0.2097(7) 0.4487(4) 0.3766(4) 0.0529(18) Uani 1 1 d . . . . .
H3 H 0.230371 0.498002 0.344944 0.063 Uiso 1 1 calc R U . . .
C4 C 0.0970(7) 0.3993(5) 0.3675(4) 0.0535(19) Uani 1 1 d . . . . .
H4 H 0.038335 0.418746 0.332855 0.064 Uiso 1 1 calc R U . . .
C5 C 0.0686(6) 0.3226(4) 0.4078(3) 0.0413(15) Uani 1 1 d . . . . .
H5 H -0.009464 0.290142 0.399142 0.050 Uiso 1 1 calc R U . . .
C6 C 0.1521(5) 0.2888(4) 0.4628(3) 0.0396(15) Uani 1 1 d . . . . .
C7 C 0.1246(5) 0.2022(4) 0.4900(3) 0.0398(14) Uani 1 1 d . . . . .
C8 C 0.0055(6) 0.1440(5) 0.4619(5) 0.064(2) Uani 1 1 d . . . . .
H8A H -0.000976 0.085610 0.485746 0.096 Uiso 1 1 calc R U . . .
H8B H -0.049566 0.173438 0.477445 0.096 Uiso 1 1 calc R U . . .
H8C H -0.010646 0.134940 0.404109 0.096 Uiso 1 1 calc R U . . .
C9 C 0.1972(5) 0.1695(4) 0.5560(3) 0.0368(14) Uani 1 1 d . . . . .
C10 C 0.2047(6) 0.0801(4) 0.5572(4) 0.0480(16) Uani 1 1 d . . . . .
H10 H 0.169929 0.041610 0.511085 0.058 Uiso 1 1 calc R U . . .
C11 C 0.2607(6) 0.0453(5) 0.6229(4) 0.0515(17) Uani 1 1 d . . . . .
H11 H 0.260925 -0.016469 0.621372 0.062 Uiso 1 1 calc R U . . .
C12 C 0.3154(6) 0.0984(5) 0.6896(4) 0.0485(16) Uani 1 1 d . . . . .
H12 H 0.353664 0.074381 0.734572 0.058 Uiso 1 1 calc R U . . .
C13 C 0.3137(6) 0.1886(4) 0.6900(4) 0.0457(16) Uani 1 1 d . . . . .
H13 H 0.353098 0.226996 0.735405 0.055 Uiso 1 1 calc R U . . .
C14 C 0.2558(5) 0.2234(4) 0.6253(3) 0.0419(15) Uani 1 1 d . . . . .
H14 H 0.255459 0.285197 0.627680 0.050 Uiso 1 1 calc R U . . .
C20 C -0.0310(7) -0.1203(6) 0.2697(5) 0.072(2) Uani 1 1 d . . . . .
H20A H -0.074285 -0.132218 0.214944 0.107 Uiso 1 1 calc R U . . .
H20B H -0.009200 -0.174741 0.289082 0.107 Uiso 1 1 calc R U . . .
H20C H -0.078678 -0.102672 0.302988 0.107 Uiso 1 1 calc R U . . .
C21 C 0.1472(8) -0.0215(7) 0.3533(5) 0.080(3) Uani 1 1 d . . . . .
H21A H 0.168932 -0.075631 0.373727 0.121 Uiso 1 1 calc R U . . .
H21B H 0.216318 0.026509 0.353289 0.121 Uiso 1 1 calc R U . . .
H21C H 0.101446 -0.001929 0.386967 0.121 Uiso 1 1 calc R U . . .
C22 C 0.0803(6) -0.0415(4) 0.2730(4) 0.0466(16) Uani 1 1 d . . . . .
H22 H 0.128443 -0.061182 0.239609 0.056 Uiso 1 1 calc R U . . .
C23 C 0.0429(5) 0.0394(4) 0.2367(3) 0.0343(13) Uani 1 1 d . . . . .
C24 C -0.0563(5) 0.0657(4) 0.2355(3) 0.0423(15) Uani 1 1 d . . . . .
H24 H -0.117034 0.037687 0.260420 0.051 Uiso 1 1 calc R U . . .
C25 C -0.0508(5) 0.1418(4) 0.1904(3) 0.0337(13) Uani 1 1 d . . . . .
C26 C -0.1400(5) 0.1938(4) 0.1639(3) 0.0358(13) Uani 1 1 d D . . . .
C27 C -0.1768(10) 0.2350(8) 0.2326(6) 0.0515(17) Uani 0.579(9) 1 d D . P A 2
H27A H -0.109673 0.278684 0.264585 0.062 Uiso 0.579(9) 1 calc R U P A 2
H27B H -0.204235 0.186814 0.267187 0.062 Uiso 0.579(9) 1 calc R U P A 2
C28 C -0.2496(9) 0.1272(7) 0.1171(7) 0.0515(17) Uani 0.579(9) 1 d D . P A 2
H28A H -0.230630 0.097833 0.072225 0.062 Uiso 0.579(9) 1 calc R U P A 2
H28B H -0.277901 0.079739 0.152052 0.062 Uiso 0.579(9) 1 calc R U P A 2
C29 C -0.1003(9) 0.2692(7) 0.1099(7) 0.0515(17) Uani 0.579(9) 1 d D . P A 2
H29A H -0.078087 0.243062 0.064838 0.062 Uiso 0.579(9) 1 calc R U P A 2
H29B H -0.031797 0.313159 0.140012 0.062 Uiso 0.579(9) 1 calc R U P A 2
C30 C -0.1937(10) 0.3188(8) 0.0777(7) 0.0515(17) Uani 0.579(9) 1 d D . P A 2
H30 H -0.165917 0.367203 0.042600 0.062 Uiso 0.579(9) 1 calc R U P A 2
C31 C -0.2261(12) 0.3580(8) 0.1498(7) 0.0515(17) Uani 0.579(9) 1 d D . P A 2
H31A H -0.284851 0.391287 0.131074 0.062 Uiso 0.579(9) 1 calc R U P A 2
H31B H -0.157751 0.401004 0.181186 0.062 Uiso 0.579(9) 1 calc R U P A 2
C32 C -0.2727(10) 0.2833(8) 0.2029(8) 0.0515(17) Uani 0.579(9) 1 d D . P A 2
H32 H -0.293801 0.310144 0.248865 0.062 Uiso 0.579(9) 1 calc R U P A 2
C33 C -0.3772(11) 0.2165(8) 0.1543(7) 0.0515(17) Uani 0.579(9) 1 d D . P A 2
H33A H -0.407749 0.168615 0.188245 0.062 Uiso 0.579(9) 1 calc R U P A 2
H33B H -0.437709 0.247731 0.134299 0.062 Uiso 0.579(9) 1 calc R U P A 2
C34 C -0.3448(10) 0.1747(8) 0.0851(7) 0.0515(17) Uani 0.579(9) 1 d D . P A 2
H34 H -0.413255 0.130334 0.053821 0.062 Uiso 0.579(9) 1 calc R U P A 2
C35 C -0.3007(10) 0.2492(8) 0.0332(8) 0.0515(17) Uani 0.579(9) 1 d D . P A 2
H35A H -0.361730 0.280062 0.013428 0.062 Uiso 0.579(9) 1 calc R U P A 2
H35B H -0.282120 0.222383 -0.013124 0.062 Uiso 0.579(9) 1 calc R U P A 2
C27' C -0.2403(12) 0.1628(12) 0.2051(10) 0.063(3) Uani 0.421(9) 1 d D . P A 1
H27C H -0.212124 0.169725 0.263192 0.075 Uiso 0.421(9) 1 calc R U P A 1
H27D H -0.277464 0.098432 0.190537 0.075 Uiso 0.421(9) 1 calc R U P A 1
C28' C -0.1819(16) 0.1793(13) 0.0749(8) 0.063(3) Uani 0.421(9) 1 d D . P A 1
H28C H -0.219308 0.114876 0.060810 0.075 Uiso 0.421(9) 1 calc R U P A 1
H28D H -0.116153 0.196971 0.048435 0.075 Uiso 0.421(9) 1 calc R U P A 1
C29' C -0.0772(13) 0.2926(8) 0.1848(11) 0.063(3) Uani 0.421(9) 1 d D . P A 1
H29C H -0.013327 0.310119 0.156541 0.075 Uiso 0.421(9) 1 calc R U P A 1
H29D H -0.045149 0.301941 0.242400 0.075 Uiso 0.421(9) 1 calc R U P A 1
C30' C -0.2133(18) 0.3359(12) 0.0716(10) 0.063(3) Uani 0.421(9) 1 d D . P A 1
H30A H -0.151665 0.359192 0.042441 0.075 Uiso 0.421(9) 1 calc R U P A 1
H30B H -0.271798 0.370440 0.057175 0.075 Uiso 0.421(9) 1 calc R U P A 1
C31' C -0.1639(15) 0.3504(12) 0.1598(9) 0.063(3) Uani 0.421(9) 1 d D . P A 1
H31' H -0.126746 0.415524 0.174517 0.075 Uiso 0.421(9) 1 calc R U P A 1
C32' C -0.2642(15) 0.3173(11) 0.2005(12) 0.063(3) Uani 0.421(9) 1 d D . P A 1
H32A H -0.235295 0.325732 0.258504 0.075 Uiso 0.421(9) 1 calc R U P A 1
H32B H -0.318761 0.355229 0.185885 0.075 Uiso 0.421(9) 1 calc R U P A 1
C33' C -0.3281(16) 0.2195(11) 0.1802(10) 0.063(3) Uani 0.421(9) 1 d D . P A 1
H33' H -0.394648 0.201289 0.206722 0.075 Uiso 0.421(9) 1 calc R U P A 1
C34' C -0.3651(16) 0.2073(14) 0.0902(9) 0.063(3) Uani 0.421(9) 1 d D . P A 1
H34A H -0.403116 0.142987 0.075558 0.075 Uiso 0.421(9) 1 calc R U P A 1
H34B H -0.422267 0.242262 0.072281 0.075 Uiso 0.421(9) 1 calc R U P A 1
C35' C -0.2677(13) 0.2364(10) 0.0467(11) 0.063(3) Uani 0.421(9) 1 d D . P A 1
H35' H -0.296626 0.227842 -0.011904 0.075 Uiso 0.421(9) 1 calc R U P A 1
C40 C 0.3545(7) -0.1487(5) 0.2147(5) 0.064(2) Uani 1 1 d . . . . .
H40A H 0.340128 -0.197107 0.173993 0.096 Uiso 1 1 calc R U . . .
H40B H 0.430567 -0.141911 0.248304 0.096 Uiso 1 1 calc R U . . .
H40C H 0.296417 -0.163477 0.247213 0.096 Uiso 1 1 calc R U . . .
C41 C 0.4332(7) -0.0363(5) 0.1196(4) 0.062(2) Uani 1 1 d . . . . .
H41A H 0.418904 -0.086020 0.080120 0.093 Uiso 1 1 calc R U . . .
H41B H 0.422836 0.018118 0.092782 0.093 Uiso 1 1 calc R U . . .
H41C H 0.511727 -0.025291 0.150397 0.093 Uiso 1 1 calc R U . . .
C42 C 0.3487(6) -0.0609(4) 0.1753(4) 0.0424(15) Uani 1 1 d . . . . .
H42 H 0.269553 -0.068883 0.142940 0.051 Uiso 1 1 calc R U . . .
C43 C 0.3704(5) 0.0155(4) 0.2363(3) 0.0350(13) Uani 1 1 d . . . . .
C44 C 0.4545(5) 0.0373(4) 0.3036(3) 0.0388(14) Uani 1 1 d . . . . .
H44 H 0.510443 0.005415 0.323228 0.047 Uiso 1 1 calc R U . . .
C45 C 0.4411(5) 0.1165(4) 0.3376(3) 0.0340(13) Uani 1 1 d . . . . .
C46 C 0.5167(5) 0.1719(4) 0.4082(3) 0.0347(13) Uani 1 1 d . . . . .
C47 C 0.5306(7) 0.1123(5) 0.4806(4) 0.0580(19) Uani 1 1 d . . . . .
H47A H 0.560150 0.061076 0.466942 0.070 Uiso 1 1 calc R U . . .
H47B H 0.455353 0.087842 0.494658 0.070 Uiso 1 1 calc R U . . .
C48 C 0.6354(6) 0.2095(5) 0.3908(4) 0.0579(19) Uani 1 1 d . . . . .
H48A H 0.629064 0.245641 0.343441 0.069 Uiso 1 1 calc R U . . .
H48B H 0.667643 0.159150 0.378983 0.069 Uiso 1 1 calc R U . . .
C49 C 0.4698(7) 0.2487(5) 0.4326(4) 0.0567(19) Uani 1 1 d . . . . .
H49A H 0.394385 0.223576 0.446312 0.068 Uiso 1 1 calc R U . . .
H49B H 0.458527 0.287500 0.387556 0.068 Uiso 1 1 calc R U . . .
C50 C 0.5537(6) 0.3073(5) 0.5059(5) 0.060(2) Uani 1 1 d . . . . .
H50 H 0.523128 0.357855 0.521394 0.072 Uiso 1 1 calc R U . . .
C51 C 0.6637(7) 0.3417(5) 0.4795(5) 0.068(2) Uani 1 1 d . . . . .
H51A H 0.649313 0.375199 0.431194 0.081 Uiso 1 1 calc R U . . .
H51B H 0.717425 0.384535 0.521185 0.081 Uiso 1 1 calc R U . . .
C52 C 0.7180(6) 0.2699(6) 0.4625(5) 0.064(2) Uani 1 1 d . . . . .
H52 H 0.794478 0.296369 0.449560 0.077 Uiso 1 1 calc R U . . .
C53 C 0.7278(7) 0.2068(6) 0.5262(5) 0.070(2) Uani 1 1 d . . . . .
H53A H 0.787486 0.237808 0.571807 0.084 Uiso 1 1 calc R U . . .
H53B H 0.752739 0.155555 0.507110 0.084 Uiso 1 1 calc R U . . .
C54 C 0.6171(7) 0.1710(6) 0.5538(4) 0.065(2) Uani 1 1 d . . . . .
H54 H 0.628846 0.133553 0.600486 0.078 Uiso 1 1 calc R U . . .
C55 C 0.5629(7) 0.2429(6) 0.5711(4) 0.065(2) Uani 1 1 d . . . . .
H55A H 0.608214 0.277207 0.620639 0.078 Uiso 1 1 calc R U . . .
H55B H 0.485290 0.214914 0.580013 0.078 Uiso 1 1 calc R U . . .
C60 C 0.2922(7) 0.1462(5) -0.0845(4) 0.064(2) Uani 1 1 d . . . . .
H60A H 0.265554 0.096257 -0.124774 0.096 Uiso 1 1 calc R U . . .
H60B H 0.273854 0.200431 -0.107481 0.096 Uiso 1 1 calc R U . . .
H60C H 0.375220 0.157452 -0.065865 0.096 Uiso 1 1 calc R U . . .
C61 C 0.1036(6) 0.0999(5) -0.0430(4) 0.060(2) Uani 1 1 d . . . . .
H61A H 0.079675 0.051193 -0.084361 0.089 Uiso 1 1 calc R U . . .
H61B H 0.066435 0.080953 0.001460 0.089 Uiso 1 1 calc R U . . .
H61C H 0.081257 0.153447 -0.064451 0.089 Uiso 1 1 calc R U . . .
C62 C 0.2326(6) 0.1219(4) -0.0145(3) 0.0451(16) Uani 1 1 d . . . . .
H62 H 0.253390 0.067171 0.008703 0.054 Uiso 1 1 calc R U . . .
C63 C 0.2702(5) 0.1956(4) 0.0482(3) 0.0337(13) Uani 1 1 d . . . . .
C64 C 0.3174(6) 0.2860(4) 0.0433(3) 0.0421(15) Uani 1 1 d . . . . .
H64 H 0.336813 0.315383 -0.002186 0.050 Uiso 1 1 calc R U . . .
C65 C 0.3311(5) 0.3260(4) 0.1193(3) 0.0360(14) Uani 1 1 d . . . . .
C66 C 0.3823(6) 0.4225(4) 0.1476(3) 0.0435(16) Uani 1 1 d D . . . .
C67 C 0.3044(12) 0.4831(7) 0.1074(9) 0.068(2) Uani 0.555(11) 1 d D . P B 2
H67A H 0.294076 0.475634 0.049178 0.082 Uiso 0.555(11) 1 calc R U P B 2
H67B H 0.228073 0.462896 0.120867 0.082 Uiso 0.555(11) 1 calc R U P B 2
C68 C 0.4973(11) 0.4566(8) 0.1275(10) 0.068(2) Uani 0.555(11) 1 d D . P B 2
H68A H 0.489662 0.446140 0.069820 0.082 Uiso 0.555(11) 1 calc R U P B 2
H68B H 0.549274 0.421234 0.154859 0.082 Uiso 0.555(11) 1 calc R U P B 2
C69 C 0.3823(14) 0.4387(7) 0.2352(7) 0.068(2) Uani 0.555(11) 1 d D . P B 2
H69A H 0.421432 0.397362 0.266774 0.082 Uiso 0.555(11) 1 calc R U P B 2
H69B H 0.302200 0.424275 0.242391 0.082 Uiso 0.555(11) 1 calc R U P B 2
C70 C 0.4427(11) 0.5376(7) 0.2674(9) 0.068(2) Uani 0.555(11) 1 d D . P B 2
H70 H 0.452076 0.546199 0.326003 0.082 Uiso 0.555(11) 1 calc R U P B 2
C71 C 0.5557(13) 0.5578(10) 0.2406(8) 0.068(2) Uani 0.555(11) 1 d D . P B 2
H71A H 0.597197 0.512905 0.262779 0.082 Uiso 0.555(11) 1 calc R U P B 2
H71B H 0.601472 0.617439 0.264804 0.082 Uiso 0.555(11) 1 calc R U P B 2
C72 C 0.5533(15) 0.5585(7) 0.1503(9) 0.068(2) Uani 0.555(11) 1 d D . P B 2
H72 H 0.630954 0.579883 0.137642 0.082 Uiso 0.555(11) 1 calc R U P B 2
C73 C 0.4695(12) 0.6111(10) 0.1117(10) 0.068(2) Uani 0.555(11) 1 d D . P B 2
H73A H 0.503292 0.675845 0.126723 0.082 Uiso 0.555(11) 1 calc R U P B 2
H73B H 0.458770 0.603188 0.053550 0.082 Uiso 0.555(11) 1 calc R U P B 2
C74 C 0.3550(13) 0.5842(8) 0.1335(8) 0.068(2) Uani 0.555(11) 1 d D . P B 2
H74 H 0.303819 0.621170 0.106379 0.082 Uiso 0.555(11) 1 calc R U P B 2
C75 C 0.3678(15) 0.5933(10) 0.2209(7) 0.068(2) Uani 0.555(11) 1 d D . P B 2
H75A H 0.290862 0.575267 0.233696 0.082 Uiso 0.555(11) 1 calc R U P B 2
H75B H 0.400950 0.657496 0.238521 0.082 Uiso 0.555(11) 1 calc R U P B 2
C67' C 0.445(2) 0.4752(10) 0.0872(11) 0.083(3) Uani 0.445(11) 1 d D . P B 1
H67C H 0.389668 0.474592 0.036827 0.100 Uiso 0.445(11) 1 calc R U P B 1
H67D H 0.503956 0.445919 0.076628 0.100 Uiso 0.445(11) 1 calc R U P B 1
C68' C 0.4829(16) 0.4274(10) 0.2185(10) 0.083(3) Uani 0.445(11) 1 d D . P B 1
H68C H 0.538605 0.399846 0.200123 0.100 Uiso 0.445(11) 1 calc R U P B 1
H68D H 0.452605 0.388777 0.259023 0.100 Uiso 0.445(11) 1 calc R U P B 1
C69' C 0.3010(15) 0.4657(9) 0.1768(13) 0.083(3) Uani 0.445(11) 1 d D . P B 1
H69C H 0.273245 0.432319 0.220856 0.100 Uiso 0.445(11) 1 calc R U P B 1
H69D H 0.234105 0.464477 0.133647 0.100 Uiso 0.445(11) 1 calc R U P B 1
C70' C 0.4677(17) 0.5707(13) 0.2688(13) 0.083(3) Uani 0.445(11) 1 d D . P B 1
H70A H 0.509308 0.635054 0.276710 0.100 Uiso 0.445(11) 1 calc R U P B 1
H70B H 0.441413 0.553193 0.318323 0.100 Uiso 0.445(11) 1 calc R U P B 1
C71' C 0.5504(18) 0.5205(10) 0.2605(12) 0.083(3) Uani 0.445(11) 1 d D . P B 1
H71' H 0.611155 0.519962 0.308404 0.100 Uiso 0.445(11) 1 calc R U P B 1
C72' C 0.589(2) 0.5647(13) 0.1912(12) 0.083(3) Uani 0.445(11) 1 d D . P B 1
H72A H 0.639819 0.530959 0.173918 0.100 Uiso 0.445(11) 1 calc R U P B 1
H72B H 0.636899 0.625738 0.209807 0.100 Uiso 0.445(11) 1 calc R U P B 1
C73' C 0.5025(18) 0.5745(11) 0.1191(13) 0.083(3) Uani 0.445(11) 1 d D . P B 1
H73' H 0.539352 0.610954 0.079152 0.100 Uiso 0.445(11) 1 calc R U P B 1
C74' C 0.411(2) 0.6127(13) 0.1421(12) 0.083(3) Uani 0.445(11) 1 d D . P B 1
H74A H 0.444496 0.676791 0.160054 0.100 Uiso 0.445(11) 1 calc R U P B 1
H74B H 0.349215 0.609779 0.095153 0.100 Uiso 0.445(11) 1 calc R U P B 1
C75' C 0.363(2) 0.5638(10) 0.2054(10) 0.083(3) Uani 0.445(11) 1 d D . P B 1
H75' H 0.309986 0.594811 0.223978 0.100 Uiso 0.445(11) 1 calc R U P B 1
B1 B 0.2158(6) 0.0946(4) 0.1627(4) 0.0306(14) Uani 1 1 d . . . . .
N1 N 0.1082(4) 0.1003(3) 0.1959(3) 0.0338(11) Uani 1 1 d . . . . .
N2 N 0.0491(4) 0.1627(3) 0.1666(3) 0.0368(12) Uani 1 1 d . . . . .
N3 N 0.3100(4) 0.0781(3) 0.2303(3) 0.0325(11) Uani 1 1 d . . . . .
N4 N 0.3526(4) 0.1409(3) 0.2940(3) 0.0327(11) Uani 1 1 d . . . . .
N5 N 0.2580(4) 0.1830(3) 0.1236(2) 0.0295(10) Uani 1 1 d . . . . .
N6 N 0.2942(4) 0.2627(3) 0.1690(3) 0.0310(11) Uani 1 1 d . . . . .
Ba1 Ba 0.20971(3) 0.25200(2) 0.30747(2) 0.03551(15) Uani 1 1 d . . . . .
H1B1 H 0.195(5) 0.036(4) 0.125(3) 0.038(16) Uiso 1 1 d . . . . .

loop_
_atom_site_aniso_label
_atom_site_aniso_U_11
_atom_site_aniso_U_22
_atom_site_aniso_U_33
_atom_site_aniso_U_23
_atom_site_aniso_U_13
_atom_site_aniso_U_12
C1 0.044(4) 0.039(3) 0.031(3) -0.003(3) 0.010(3) 0.013(3)
C2 0.058(4) 0.035(3) 0.040(3) -0.007(3) 0.016(3) 0.008(3)
C3 0.089(6) 0.027(3) 0.045(4) 0.004(3) 0.018(4) 0.015(4)
C4 0.079(6) 0.053(4) 0.037(4) -0.004(3) 0.009(3) 0.037(4)
C5 0.046(4) 0.045(4) 0.036(3) -0.006(3) 0.007(3) 0.017(3)
C6 0.049(4) 0.047(4) 0.029(3) -0.008(3) 0.013(3) 0.018(3)
C7 0.047(4) 0.040(4) 0.032(3) -0.002(3) 0.010(3) 0.010(3)
C8 0.049(5) 0.059(5) 0.067(5) 0.012(4) -0.007(4) -0.006(4)
C9 0.043(4) 0.037(3) 0.028(3) 0.001(2) 0.016(3) -0.002(3)
C10 0.057(4) 0.039(4) 0.043(4) -0.007(3) 0.005(3) 0.009(3)
C11 0.053(4) 0.042(4) 0.059(4) 0.005(3) 0.010(3) 0.012(3)
C12 0.048(4) 0.056(4) 0.042(4) 0.009(3) 0.009(3) 0.013(3)
C13 0.054(4) 0.045(4) 0.029(3) -0.004(3) 0.003(3) 0.002(3)
C14 0.053(4) 0.037(3) 0.035(3) 0.001(3) 0.014(3) 0.007(3)
C20 0.083(6) 0.059(5) 0.071(5) 0.028(4) 0.016(4) 0.016(5)
C21 0.089(7) 0.083(6) 0.071(6) 0.028(5) 0.015(5) 0.025(5)
C22 0.051(4) 0.045(4) 0.052(4) 0.023(3) 0.023(3) 0.017(3)
C23 0.045(4) 0.027(3) 0.032(3) 0.008(2) 0.013(3) 0.005(3)
C24 0.045(4) 0.053(4) 0.034(3) 0.013(3) 0.018(3) 0.013(3)
C25 0.039(4) 0.030(3) 0.031(3) 0.003(2) 0.007(3) 0.006(3)
C26 0.043(4) 0.033(3) 0.032(3) 0.004(2) 0.005(3) 0.012(3)
C27 0.059(3) 0.042(3) 0.058(3) 0.011(2) 0.017(2) 0.018(2)
C28 0.059(3) 0.042(3) 0.058(3) 0.011(2) 0.017(2) 0.018(2)
C29 0.059(3) 0.042(3) 0.058(3) 0.011(2) 0.017(2) 0.018(2)
C30 0.059(3) 0.042(3) 0.058(3) 0.011(2) 0.017(2) 0.018(2)
C31 0.059(3) 0.042(3) 0.058(3) 0.011(2) 0.017(2) 0.018(2)
C32 0.059(3) 0.042(3) 0.058(3) 0.011(2) 0.017(2) 0.018(2)
C33 0.059(3) 0.042(3) 0.058(3) 0.011(2) 0.017(2) 0.018(2)
C34 0.059(3) 0.042(3) 0.058(3) 0.011(2) 0.017(2) 0.018(2)
C35 0.059(3) 0.042(3) 0.058(3) 0.011(2) 0.017(2) 0.018(2)
C27' 0.070(5) 0.063(5) 0.058(4) 0.003(3) -0.003(3) 0.035(4)
C28' 0.070(5) 0.063(5) 0.058(4) 0.003(3) -0.003(3) 0.035(4)
C29' 0.070(5) 0.063(5) 0.058(4) 0.003(3) -0.003(3) 0.035(4)
C30' 0.070(5) 0.063(5) 0.058(4) 0.003(3) -0.003(3) 0.035(4)
C31' 0.070(5) 0.063(5) 0.058(4) 0.003(3) -0.003(3) 0.035(4)
C32' 0.070(5) 0.063(5) 0.058(4) 0.003(3) -0.003(3) 0.035(4)
C33' 0.070(5) 0.063(5) 0.058(4) 0.003(3) -0.003(3) 0.035(4)
C34' 0.070(5) 0.063(5) 0.058(4) 0.003(3) -0.003(3) 0.035(4)
C35' 0.070(5) 0.063(5) 0.058(4) 0.003(3) -0.003(3) 0.035(4)
C40 0.083(6) 0.036(4) 0.066(5) -0.015(3) -0.009(4) 0.021(4)
C41 0.083(6) 0.065(5) 0.043(4) -0.016(3) 0.012(4) 0.029(4)
C42 0.051(4) 0.032(3) 0.041(3) -0.008(3) 0.000(3) 0.014(3)
C43 0.040(4) 0.026(3) 0.036(3) -0.006(2) 0.006(3) 0.005(3)
C44 0.050(4) 0.029(3) 0.040(3) -0.007(3) 0.004(3) 0.020(3)
C45 0.040(4) 0.034(3) 0.030(3) -0.005(2) 0.010(3) 0.009(3)
C46 0.036(3) 0.035(3) 0.031(3) -0.004(2) 0.006(2) 0.007(3)
C47 0.072(5) 0.058(5) 0.038(4) -0.002(3) 0.006(3) 0.010(4)
C48 0.064(5) 0.059(5) 0.048(4) -0.008(3) 0.018(4) 0.005(4)
C49 0.072(5) 0.051(4) 0.046(4) -0.013(3) 0.006(4) 0.018(4)
C50 0.052(5) 0.059(5) 0.069(5) -0.008(4) 0.008(4) 0.020(4)
C51 0.077(6) 0.050(5) 0.076(5) -0.017(4) 0.025(4) 0.008(4)
C52 0.047(5) 0.081(6) 0.067(5) 0.000(4) 0.022(4) 0.013(4)
C53 0.053(5) 0.062(5) 0.090(6) -0.021(5) 0.002(4) 0.012(4)
C54 0.090(6) 0.075(5) 0.037(4) 0.015(4) 0.016(4) 0.032(5)
C55 0.059(5) 0.086(6) 0.050(4) -0.004(4) 0.020(4) 0.012(4)
C60 0.095(6) 0.068(5) 0.031(4) -0.009(3) 0.028(4) 0.011(5)
C61 0.071(5) 0.059(5) 0.036(4) -0.006(3) 0.010(3) -0.007(4)
C62 0.074(5) 0.033(3) 0.026(3) -0.001(2) 0.014(3) 0.008(3)
C63 0.043(4) 0.033(3) 0.026(3) 0.000(2) 0.013(2) 0.007(3)
C64 0.063(4) 0.032(3) 0.028(3) 0.002(2) 0.018(3) -0.001(3)
C65 0.047(4) 0.029(3) 0.030(3) 0.005(2) 0.011(3) 0.003(3)
C66 0.063(4) 0.021(3) 0.043(4) 0.003(3) 0.018(3) -0.001(3)
C67 0.093(4) 0.037(3) 0.068(4) 0.007(2) 0.011(3) 0.010(3)
C68 0.093(4) 0.037(3) 0.068(4) 0.007(2) 0.011(3) 0.010(3)
C69 0.093(4) 0.037(3) 0.068(4) 0.007(2) 0.011(3) 0.010(3)
C70 0.093(4) 0.037(3) 0.068(4) 0.007(2) 0.011(3) 0.010(3)
C71 0.093(4) 0.037(3) 0.068(4) 0.007(2) 0.011(3) 0.010(3)
C72 0.093(4) 0.037(3) 0.068(4) 0.007(2) 0.011(3) 0.010(3)
C73 0.093(4) 0.037(3) 0.068(4) 0.007(2) 0.011(3) 0.010(3)
C74 0.093(4) 0.037(3) 0.068(4) 0.007(2) 0.011(3) 0.010(3)
C75 0.093(4) 0.037(3) 0.068(4) 0.007(2) 0.011(3) 0.010(3)
C67' 0.127(7) 0.040(4) 0.077(5) 0.003(3) 0.034(4) -0.001(4)
C68' 0.127(7) 0.040(4) 0.077(5) 0.003(3) 0.034(4) -0.001(4)
C69' 0.127(7) 0.040(4) 0.077(5) 0.003(3) 0.034(4) -0.001(4)
C70' 0.127(7) 0.040(4) 0.077(5) 0.003(3) 0.034(4) -0.001(4)
C71' 0.127(7) 0.040(4) 0.077(5) 0.003(3) 0.034(4) -0.001(4)
C72' 0.127(7) 0.040(4) 0.077(5) 0.003(3) 0.034(4) -0.001(4)
C73' 0.127(7) 0.040(4) 0.077(5) 0.003(3) 0.034(4) -0.001(4)
C74' 0.127(7) 0.040(4) 0.077(5) 0.003(3) 0.034(4) -0.001(4)
C75' 0.127(7) 0.040(4) 0.077(5) 0.003(3) 0.034(4) -0.001(4)
B1 0.044(4) 0.025(3) 0.022(3) -0.002(2) 0.007(3) 0.006(3)
N1 0.048(3) 0.026(2) 0.026(2) 0.0074(19) 0.005(2) 0.009(2)
N2 0.046(3) 0.026(3) 0.038(3) 0.006(2) 0.006(2) 0.011(2)
N3 0.038(3) 0.029(3) 0.031(2) -0.004(2) 0.006(2) 0.010(2)
N4 0.043(3) 0.030(3) 0.026(2) -0.0087(19) 0.003(2) 0.015(2)
N5 0.041(3) 0.021(2) 0.025(2) -0.0029(18) 0.010(2) 0.003(2)
N6 0.045(3) 0.021(2) 0.027(2) 0.0021(18) 0.017(2) 0.001(2)
Ba1 0.0539(3) 0.0302(2) 0.0273(2) 0.00043(13) 0.01361(15) 0.01550(17)

loop_
_atom_type_symbol
_atom_type_description
_atom_type_scat_dispersion_real
_atom_type_scat_dispersion_imag
_atom_type_scat_source
C C 0.0033 0.0016 'International Tables Vol C Tables 4.2.6.8 and 6.1.1.4'
H H 0.0000 0.0000 'International Tables Vol C Tables 4.2.6.8 and 6.1.1.4'
B B 0.0013 0.0007 'International Tables Vol C Tables 4.2.6.8 and 6.1.1.4'
N N 0.0061 0.0033 'International Tables Vol C Tables 4.2.6.8 and 6.1.1.4'
Ba Ba -0.3244 2.2819 'International Tables Vol C Tables 4.2.6.8 and 6.1.1.4'

loop_
_geom_angle_atom_site_label_1
_geom_angle_atom_site_label_2
_geom_angle_atom_site_label_3
_geom_angle
C2 C1 C6 121.5(6)
C2 C1 Ba1 81.2(3)
C6 C1 Ba1 70.5(3)
C1 C2 C3 121.8(6)
C1 C2 Ba1 73.9(3)
C3 C2 Ba1 77.3(4)
C4 C3 C2 117.7(6)
C4 C3 Ba1 75.8(4)
C2 C3 Ba1 77.3(4)
C5 C4 C3 121.0(6)
C5 C4 Ba1 71.5(4)
C3 C4 Ba1 79.4(4)
C4 C5 C6 123.3(7)
C4 C5 Ba1 83.2(4)
C6 C5 Ba1 73.9(3)
C7 C6 C1 124.2(6)
C7 C6 C5 121.4(6)
C1 C6 C5 114.0(6)
C7 C6 Ba1 101.4(4)
C1 C6 Ba1 82.6(3)
C5 C6 Ba1 78.3(3)
C6 C7 C9 124.0(6)
C6 C7 C8 118.7(6)
C9 C7 C8 116.2(6)
C10 C9 C14 115.1(6)
C10 C9 C7 121.9(5)
C14 C9 C7 122.7(6)
C11 C10 C9 122.7(6)
C12 C11 C10 121.1(6)
C11 C12 C13 118.1(6)
C14 C13 C12 121.2(6)
C13 C14 C9 121.7(6)
C21 C22 C23 112.8(6)
C21 C22 C20 111.4(6)
C23 C22 C20 107.7(5)
N1 C23 C24 107.2(5)
N1 C23 C22 122.9(5)
C24 C23 C22 129.9(5)
C23 C24 C25 106.9(5)
N2 C25 C24 109.3(5)
N2 C25 C26 120.9(5)
C24 C25 C26 129.7(5)
C25 C26 C28' 109.2(6)
C25 C26 C27' 110.5(6)
C28' C26 C27' 109.9(11)
C25 C26 C29' 105.1(6)
C28' C26 C29' 109.4(11)
C27' C26 C29' 112.6(11)
C25 C26 C29 112.1(6)
C25 C26 C27 113.8(5)
C29 C26 C27 108.4(7)
C25 C26 C28 108.1(5)
C29 C26 C28 108.5(7)
C27 C26 C28 105.7(7)
C26 C27 C32 112.1(9)
C34 C28 C26 112.0(8)
C26 C29 C30 112.7(9)
C35 C30 C31 107.4(11)
C35 C30 C29 108.4(9)
C31 C30 C29 107.3(10)
C30 C31 C32 111.5(10)
C33 C32 C31 109.3(10)
C33 C32 C27 109.7(10)
C31 C32 C27 107.4(10)
C34 C33 C32 110.1(10)
C35 C34 C33 108.6(10)
C35 C34 C28 109.4(9)
C33 C34 C28 109.1(10)
C34 C35 C30 112.4(10)
C26 C27' C33' 109.9(12)
C26 C28' C35' 109.6(12)
C26 C29' C31' 108.2(12)
C31' C30' C35' 112.1(16)
C30' C31' C32' 106.1(16)
C30' C31' C29' 110.2(13)
C32' C31' C29' 108.4(14)
C33' C32' C31' 114.6(16)
C32' C33' C34' 107.5(15)
C32' C33' C27' 106.9(15)
C34' C33' C27' 106.6(13)
C35' C34' C33' 114.1(15)
C34' C35' C30' 106.0(16)
C34' C35' C28' 107.2(15)
C30' C35' C28' 110.6(14)
C43 C42 C40 111.1(5)
C43 C42 C41 109.7(5)
C40 C42 C41 112.2(6)
N3 C43 C44 107.8(5)
N3 C43 C42 123.8(5)
C44 C43 C42 128.3(5)
C43 C44 C45 105.9(5)
N4 C45 C44 110.0(5)
N4 C45 C46 122.4(5)
C44 C45 C46 127.4(5)
C45 C46 C48 109.1(5)
C45 C46 C49 112.9(5)
C48 C46 C49 109.9(6)
C45 C46 C47 110.2(5)
C48 C46 C47 107.3(5)
C49 C46 C47 107.2(5)
C46 C47 C54 109.6(6)
C46 C48 C52 111.4(5)
C46 C49 C50 111.3(6)
C51 C50 C55 112.7(7)
C51 C50 C49 105.2(6)
C55 C50 C49 105.1(6)
C52 C51 C50 113.4(7)
C53 C52 C51 113.8(7)
C53 C52 C48 103.8(7)
C51 C52 C48 107.0(6)
C52 C53 C54 113.2(7)
C55 C54 C53 112.9(7)
C55 C54 C47 105.3(6)
C53 C54 C47 105.8(6)
C54 C55 C50 113.2(6)
C63 C62 C61 110.2(6)
C63 C62 C60 111.5(5)
C61 C62 C60 110.2(5)
N5 C63 C64 107.2(5)
N5 C63 C62 123.0(5)
C64 C63 C62 129.7(5)
C63 C64 C65 106.1(5)
N6 C65 C64 110.1(5)
N6 C65 C66 121.4(5)
C64 C65 C66 128.4(5)
C69' C66 C65 113.4(7)
C68 C66 C65 111.2(6)
C68 C66 C69 113.5(9)
C65 C66 C69 112.2(6)
C69' C66 C67' 115.2(12)
C65 C66 C67' 111.2(7)
C69' C66 C68' 106.1(12)
C65 C66 C68' 108.8(7)
C67' C66 C68' 101.1(13)
C68 C66 C67 107.4(9)
C65 C66 C67 110.5(6)
C69 C66 C67 101.4(9)
C74 C67 C66 112.5(10)
C66 C68 C72 114.4(11)
C66 C69 C70 113.0(10)
C71 C70 C75 108.4(13)
C71 C70 C69 104.4(12)
C75 C70 C69 104.1(11)
C70 C71 C72 118.3(13)
C73 C72 C71 108.9(13)
C73 C72 C68 107.8(13)
C71 C72 C68 99.0(11)
C74 C73 C72 114.4(12)
C75 C74 C73 110.3(14)
C75 C74 C67 107.7(11)
C73 C74 C67 106.8(12)
C74 C75 C70 114.4(12)
C66 C67' C73' 110.6(13)
C66 C68' C71' 119.5(14)
C66 C69' C75' 108.8(14)
C71' C70' C75' 120.8(19)
C70' C71' C72' 98.3(18)
C70' C71' C68' 107.5(17)
C72' C71' C68' 98.1(14)
C71' C72' C73' 119.9(19)
C72' C73' C74' 110.6(18)
C72' C73' C67' 103.2(18)
C74' C73' C67' 107.3(16)
C75' C74' C73' 112.0(18)
C74' C75' C70' 102.1(18)
C74' C75' C69' 110.6(16)
C70' C75' C69' 112.8(17)
N5 B1 N3 111.1(5)
N5 B1 N1 108.6(5)
N3 B1 N1 109.9(4)
C23 N1 N2 109.3(5)
C23 N1 B1 130.1(5)
N2 N1 B1 118.6(4)
C23 N1 Ba1 103.8(3)
N2 N1 Ba1 77.3(3)
B1 N1 Ba1 99.5(3)
C25 N2 N1 107.3(5)
C25 N2 Ba1 102.9(3)
N1 N2 Ba1 75.1(3)
C43 N3 N4 110.2(4)
C43 N3 B1 130.8(5)
N4 N3 B1 118.6(4)
C45 N4 N3 106.0(4)
C45 N4 Ba1 139.2(3)
N3 N4 Ba1 113.4(3)
C63 N5 N6 111.6(4)
C63 N5 B1 129.1(4)
N6 N5 B1 119.2(4)
C65 N6 N5 104.9(4)
C65 N6 Ba1 138.6(4)
N5 N6 Ba1 112.7(3)
N4 Ba1 N6 64.30(13)
N4 Ba1 N1 65.50(13)
N6 Ba1 N1 65.24(13)
N4 Ba1 N2 90.49(13)
N6 Ba1 N2 64.26(14)
N1 Ba1 N2 27.63(12)
N4 Ba1 C6 121.49(15)
N6 Ba1 C6 165.61(16)
N1 Ba1 C6 128.86(16)
N2 Ba1 C6 126.09(16)
N4 Ba1 C5 148.07(15)
N6 Ba1 C5 147.54(15)
N1 Ba1 C5 121.33(16)
N2 Ba1 C5 106.11(15)
C6 Ba1 C5 27.73(16)
N4 Ba1 C1 112.12(14)
N6 Ba1 C1 140.31(15)
N1 Ba1 C1 152.74(15)
N2 Ba1 C1 151.68(15)
C6 Ba1 C1 26.93(16)
C5 Ba1 C1 45.95(16)
N4 Ba1 C4 163.96(16)
N6 Ba1 C4 123.70(16)
N1 Ba1 C4 129.74(18)
N2 Ba1 C4 105.49(17)
C6 Ba1 C4 47.24(17)
C5 Ba1 C4 25.32(18)
C1 Ba1 C4 52.31(17)
N4 Ba1 C3 142.57(18)
N6 Ba1 C3 111.82(15)
N1 Ba1 C3 149.97(17)
N2 Ba1 C3 122.57(16)
C6 Ba1 C3 54.98(17)
C5 Ba1 C3 44.80(19)
C1 Ba1 C3 45.09(16)
C4 Ba1 C3 24.85(19)
N4 Ba1 C2 120.66(15)
N6 Ba1 C2 119.33(15)
N1 Ba1 C2 173.16(15)
N2 Ba1 C2 147.74(15)
C6 Ba1 C2 46.35(17)
C5 Ba1 C2 51.96(17)
C1 Ba1 C2 24.98(16)
C4 Ba1 C2 43.83(19)
C3 Ba1 C2 25.34(17)

loop_
_geom_bond_atom_site_label_1
_geom_bond_atom_site_label_2
_geom_bond_distance
C1 C2 1.386(9)
C1 C6 1.440(9)
C1 Ba1 3.153(6)
C2 C3 1.422(10)
C2 Ba1 3.243(6)
C3 C4 1.386(11)
C3 Ba1 3.243(6)
C4 C5 1.377(10)
C4 Ba1 3.198(6)
C5 C6 1.450(9)
C5 Ba1 3.053(6)
C6 C7 1.396(9)
C6 Ba1 2.996(5)
C7 C9 1.472(8)
C7 C8 1.501(9)
C9 C10 1.398(9)
C9 C14 1.411(8)
C10 C11 1.385(9)
C11 C12 1.362(9)
C12 C13 1.390(9)
C13 C14 1.384(9)
C20 C22 1.581(10)
C21 C22 1.452(11)
C22 C23 1.524(8)
C23 N1 1.372(7)
C23 C24 1.376(8)
C24 C25 1.401(8)
C25 N2 1.340(8)
C25 C26 1.512(8)
C26 C28' 1.517(12)
C26 C27' 1.524(13)
C26 C29' 1.529(13)
C26 C29 1.537(10)
C26 C27 1.538(10)
C26 C28 1.549(10)
C27 C32 1.549(9)
C28 C34 1.542(9)
C29 C30 1.546(9)
C30 C35 1.538(12)
C30 C31 1.544(12)
C31 C32 1.544(12)
C32 C33 1.524(12)
C33 C34 1.520(12)
C34 C35 1.518(12)
C27' C33' 1.546(9)
C28' C35' 1.542(9)
C29' C31' 1.549(9)
C30' C31' 1.517(15)
C30' C35' 1.531(15)
C31' C32' 1.524(15)
C32' C33' 1.517(15)
C33' C34' 1.527(15)
C34' C35' 1.519(15)
C40 C42 1.522(9)
C41 C42 1.538(10)
C42 C43 1.511(8)
C43 N3 1.344(7)
C43 C44 1.371(8)
C44 C45 1.408(8)
C45 N4 1.330(7)
C45 C46 1.491(8)
C46 C48 1.525(9)
C46 C49 1.527(9)
C46 C47 1.560(9)
C47 C54 1.588(10)
C48 C52 1.566(10)
C49 C50 1.577(10)
C50 C51 1.490(11)
C50 C55 1.507(11)
C51 C52 1.480(11)
C52 C53 1.475(12)
C53 C54 1.511(11)
C54 C55 1.482(11)
C60 C62 1.538(9)
C61 C62 1.518(10)
C62 C63 1.483(8)
C63 N5 1.350(7)
C63 C64 1.376(8)
C64 C65 1.408(8)
C65 N6 1.354(7)
C65 C66 1.498(8)
C66 C69' 1.492(14)
C66 C68 1.495(12)
C66 C69 1.534(11)
C66 C67' 1.535(13)
C66 C68' 1.545(14)
C66 C67 1.565(11)
C67 C74 1.551(9)
C68 C72 1.560(9)
C69 C70 1.561(9)
C70 C71 1.515(14)
C70 C75 1.525(13)
C71 C72 1.555(14)
C72 C73 1.516(13)
C73 C74 1.493(14)
C74 C75 1.488(13)
C67' C73' 1.560(10)
C68' C71' 1.558(10)
C69' C75' 1.542(10)
C70' C71' 1.447(16)
C70' C75' 1.493(17)
C71' C72' 1.482(16)
C72' C73' 1.503(16)
C73' C74' 1.504(17)
C74' C75' 1.469(16)
B1 N5 1.539(8)
B1 N3 1.542(8)
B1 N1 1.567(8)
N1 N2 1.380(6)
N1 Ba1 2.875(5)
N2 Ba1 2.902(5)
N3 N4 1.388(6)
N4 Ba1 2.776(4)
N5 N6 1.377(6)
N6 Ba1 2.783(4)

loop_
_platon_squeeze_void_nr
_platon_squeeze_void_average_x
_platon_squeeze_void_average_y
_platon_squeeze_void_average_z
_platon_squeeze_void_volume
_platon_squeeze_void_count_electrons
_platon_squeeze_void_content
1 0.000 0.500 0.878 697 115 ' '
2 0.467 0.528 0.583 7 0 ' '
3 0.533 0.472 0.417 7 0 ' '
